data_4024377
loop_
_publ_author_name
'Paromita Debroy'
'Sergey V. Lindeman'
'Rajendra Rathore'

_publ_section_title
;
A Versatile Synthesis of Electroactive Stilbenoprismands for Effective
Binding of Metal Cations
;
_journal_name_full 'Journal of Organic Chemistry'
_journal_page_first 2080
_journal_page_last 2087
_journal_paper_doi 10.1021/jo802579f
_journal_volume 74
_journal_year 2009
_chemical_formula_sum 'C17 H25 B O3'
_chemical_formula_weight 288.18
_chemical_name_systematic
; 
 ? 
;
_space_group_IT_number 2
_symmetry_cell_setting triclinic
_symmetry_space_group_name_Hall '-P 1'
_symmetry_space_group_name_H-M 'P -1'
_atom_sites_solution_hydrogens difmap
_atom_sites_solution_primary direct
_atom_sites_solution_secondary difmap
_audit_creation_method SHELXL-97
_cell_angle_alpha 113.840(2)
_cell_angle_beta 92.7750(10)
_cell_angle_gamma 93.205(2)
_cell_formula_units_Z 2
_cell_length_a 6.6500(2)
_cell_length_b 11.3864(3)
_cell_length_c 11.6666(3)
_cell_measurement_reflns_used 3403
_cell_measurement_temperature 100(2)
_cell_measurement_theta_max 66
_cell_measurement_theta_min 4
_cell_volume 804.31(4)
_computing_cell_refinement 'SAINT v7.23A (Bruker, 2005)'
_computing_data_collection 'APEX2 v2.0-2 (Bruker, 2005)'
_computing_data_reduction 'SADABS-2004/1 (Bruker, 2005)'
_computing_molecular_graphics 'XP v5.1 (Bruker, 1998)'
_computing_publication_material 'XCIF v6.12 (Bruker, 2001)'
_computing_structure_refinement 'SHELXL-97 v.97-2 (Sheldrick, 1993-1997)'
_computing_structure_solution 'XS/SHELXTL v6.12 (Bruker, 2001)'
_diffrn_ambient_temperature 100(2)
_diffrn_measured_fraction_theta_full 0.987
_diffrn_measured_fraction_theta_max 0.917
_diffrn_measurement_device_type 'Bruker APEX2 CCD detector'
_diffrn_measurement_method '\w scans'
_diffrn_radiation_monochromator graphite
_diffrn_radiation_source 'fine-focus sealed tube'
_diffrn_radiation_type CuK\a
_diffrn_radiation_wavelength 1.54178
_diffrn_reflns_av_R_equivalents 0.0149
_diffrn_reflns_av_sigmaI/netI 0.0150
_diffrn_reflns_limit_h_max 7
_diffrn_reflns_limit_h_min -7
_diffrn_reflns_limit_k_max 12
_diffrn_reflns_limit_k_min -13
_diffrn_reflns_limit_l_max 13
_diffrn_reflns_limit_l_min 0
_diffrn_reflns_number 6584
_diffrn_reflns_theta_full 66.50
_diffrn_reflns_theta_max 66.87
_diffrn_reflns_theta_min 4.16
_exptl_absorpt_coefficient_mu 0.621
_exptl_absorpt_correction_T_max 0.9756
_exptl_absorpt_correction_T_min 0.7892
_exptl_absorpt_correction_type multi-scan
_exptl_absorpt_process_details
;
 SADABS. Program for empirical absorption correction of
 area-detector data. University of Goetingen. Germany. 
 Sheldrick, G. M. 1996
;
_exptl_crystal_colour colorless
_exptl_crystal_density_diffrn 1.190
_exptl_crystal_density_method 'not measured'
_exptl_crystal_description needle
_exptl_crystal_F_000 312
_exptl_crystal_size_max 0.40
_exptl_crystal_size_mid 0.05
_exptl_crystal_size_min 0.04
_refine_diff_density_max 0.200
_refine_diff_density_min -0.183
_refine_diff_density_rms 0.032
_refine_ls_extinction_coef 0.0014(3)
_refine_ls_extinction_expression Fc^*^=kFc[1+0.001xFc^2^\l^3^/sin(2\q)]^-1/4^
_refine_ls_extinction_method SHELXL
_refine_ls_goodness_of_fit_ref 1.011
_refine_ls_hydrogen_treatment refall
_refine_ls_matrix_type full
_refine_ls_number_parameters 291
_refine_ls_number_reflns 2616
_refine_ls_number_restraints 0
_refine_ls_restrained_S_all 1.011
_refine_ls_R_factor_all 0.0376
_refine_ls_R_factor_gt 0.0316
_refine_ls_shift/su_max 0.000
_refine_ls_shift/su_mean 0.000
_refine_ls_structure_factor_coef Fsqd
_refine_ls_weighting_details 'calc w=1/[\s^2^(Fo^2^)+(0.0549P)^2^+0.1351P] where P=(Fo^2^+2Fc^2^)/3'
_refine_ls_weighting_scheme calc
_refine_ls_wR_factor_gt 0.0850
_refine_ls_wR_factor_ref 0.0885
_reflns_number_gt 2240
_reflns_number_total 2616
_reflns_threshold_expression >2sigma(I)
_cod_data_source_file jo802579f_si_009.cif
_cod_data_source_block raj7q
_cod_database_code 4024377

loop_
_symmetry_equiv_pos_as_xyz
'x, y, z'
'-x, -y, -z'

loop_
_atom_site_label
_atom_site_type_symbol
_atom_site_fract_x
_atom_site_fract_y
_atom_site_fract_z
_atom_site_U_iso_or_equiv
_atom_site_adp_type
_atom_site_occupancy
_atom_site_symmetry_multiplicity
_atom_site_calc_flag
_atom_site_refinement_flags
_atom_site_disorder_assembly
_atom_site_disorder_group
O1 O 0.97701(12) 0.71788(8) -0.31868(8) 0.0258(2) Uani 1 1 d . . .
O2 O 0.13321(11) 0.89910(7) 0.04787(7) 0.0201(2) Uani 1 1 d . . .
O3 O 0.16489(11) 0.72043(7) 0.10532(7) 0.0217(2) Uani 1 1 d . . .
B1 B 0.22364(19) 0.79313(12) 0.04255(11) 0.0182(3) Uani 1 1 d . . .
C1 C 0.91990(16) 0.65013(11) -0.26643(10) 0.0185(3) Uani 1 1 d . . .
C2 C 1.02401(17) 0.53063(11) -0.27981(11) 0.0195(3) Uani 1 1 d . . .
C3 C 1.20313(17) 0.50740(11) -0.35975(11) 0.0194(3) Uani 1 1 d . . .
C4 C 1.29848(17) 0.38349(11) -0.37568(11) 0.0204(3) Uani 1 1 d . . .
C5 C 1.48248(17) 0.36242(11) -0.45215(11) 0.0219(3) Uani 1 1 d . . .
C6 C 1.59292(19) 0.24664(12) -0.45784(13) 0.0299(3) Uani 1 1 d . . .
C7 C 0.74187(16) 0.68263(10) -0.18783(10) 0.0181(3) Uani 1 1 d . . .
C8 C 0.67547(17) 0.61143(11) -0.12150(10) 0.0202(3) Uani 1 1 d . . .
C9 C 0.51156(17) 0.64691(11) -0.04913(11) 0.0205(3) Uani 1 1 d . . .
C10 C 0.40781(16) 0.75345(10) -0.04070(10) 0.0181(3) Uani 1 1 d . . .
C11 C 0.47472(16) 0.82310(11) -0.10870(10) 0.0184(3) Uani 1 1 d . . .
C12 C 0.63853(16) 0.78876(11) -0.18072(10) 0.0181(3) Uani 1 1 d . . .
C13 C -0.03405(16) 0.89871(11) 0.23174(10) 0.0190(3) Uani 1 1 d . . .
C14 C -0.03982(17) 0.93731(11) 0.12089(10) 0.0189(3) Uani 1 1 d . . .
C15 C -0.00509(17) 0.75490(11) 0.18123(11) 0.0207(3) Uani 1 1 d . . .
C16 C -0.23736(18) 0.92225(13) 0.28930(12) 0.0245(3) Uani 1 1 d . . .
C17 C 0.13732(18) 0.97672(12) 0.33015(11) 0.0232(3) Uani 1 1 d . . .
H2A H 0.9204(19) 0.4578(13) -0.3152(12) 0.025(3) Uiso 1 1 d . . .
H2B H 1.0630(19) 0.5384(13) -0.1962(13) 0.025(3) Uiso 1 1 d . . .
H3A H 1.1593(19) 0.5035(13) -0.4435(13) 0.026(3) Uiso 1 1 d . . .
H3B H 1.3061(19) 0.5812(12) -0.3189(12) 0.021(3) Uiso 1 1 d . . .
H4A H 1.1955(19) 0.3090(13) -0.4186(12) 0.025(3) Uiso 1 1 d . . .
H4B H 1.3385(19) 0.3871(12) -0.2915(13) 0.023(3) Uiso 1 1 d . . .
H5A H 1.578(2) 0.4399(13) -0.4128(12) 0.026(3) Uiso 1 1 d . . .
H5B H 1.440(2) 0.3520(13) -0.5387(13) 0.031(4) Uiso 1 1 d . . .
H6A H 1.716(2) 0.2395(14) -0.5040(13) 0.038(4) Uiso 1 1 d . . .
H6B H 1.502(2) 0.1655(15) -0.5025(14) 0.040(4) Uiso 1 1 d . . .
H6C H 1.636(2) 0.2552(15) -0.3720(15) 0.041(4) Uiso 1 1 d . . .
H8 H 0.7435(19) 0.5364(13) -0.1230(11) 0.024(3) Uiso 1 1 d . . .
H9 H 0.4682(19) 0.5970(13) -0.0046(12) 0.027(3) Uiso 1 1 d . . .
H11 H 0.4055(19) 0.8986(13) -0.1046(11) 0.023(3) Uiso 1 1 d . . .
H12 H 0.6828(19) 0.8363(13) -0.2268(12) 0.023(3) Uiso 1 1 d . . .
H14A H -0.1653(18) 0.8955(11) 0.0629(11) 0.015(3) Uiso 1 1 d . . .
H14B H -0.0350(17) 1.0312(12) 0.1500(11) 0.017(3) Uiso 1 1 d . . .
H15A H 0.0202(19) 0.7269(13) 0.2515(12) 0.026(3) Uiso 1 1 d . . .
H15B H -0.1294(18) 0.7046(11) 0.1285(11) 0.015(3) Uiso 1 1 d . . .
H16B H -0.261(2) 1.0144(15) 0.3170(14) 0.038(4) Uiso 1 1 d . . .
H16C H -0.350(2) 0.8700(13) 0.2276(13) 0.029(3) Uiso 1 1 d . . .
H16A H -0.242(2) 0.9026(15) 0.3637(15) 0.042(4) Uiso 1 1 d . . .
H17A H 0.274(2) 0.9660(12) 0.2931(12) 0.025(3) Uiso 1 1 d . . .
H17B H 0.1395(18) 0.9530(12) 0.4021(12) 0.024(3) Uiso 1 1 d . . .
H17C H 0.119(2) 1.0699(14) 0.3610(13) 0.029(3) Uiso 1 1 d . . .

loop_
_atom_site_aniso_label
_atom_site_aniso_U_11
_atom_site_aniso_U_22
_atom_site_aniso_U_33
_atom_site_aniso_U_23
_atom_site_aniso_U_13
_atom_site_aniso_U_12
O1 0.0269(5) 0.0244(4) 0.0301(5) 0.0139(4) 0.0109(4) 0.0061(3)
O2 0.0201(4) 0.0235(4) 0.0205(4) 0.0113(3) 0.0073(3) 0.0082(3)
O3 0.0224(4) 0.0203(4) 0.0253(4) 0.0107(4) 0.0098(3) 0.0067(3)
B1 0.0187(7) 0.0175(6) 0.0166(6) 0.0054(5) -0.0011(5) 0.0011(5)
C1 0.0170(6) 0.0186(6) 0.0169(5) 0.0044(5) 0.0004(4) 0.0002(4)
C2 0.0171(6) 0.0192(6) 0.0209(6) 0.0069(5) 0.0020(5) 0.0014(5)
C3 0.0173(6) 0.0202(6) 0.0198(6) 0.0070(5) 0.0022(5) 0.0024(5)
C4 0.0182(6) 0.0198(6) 0.0219(6) 0.0069(5) 0.0036(5) 0.0023(5)
C5 0.0186(6) 0.0229(6) 0.0219(6) 0.0065(5) 0.0033(5) 0.0035(5)
C6 0.0219(7) 0.0249(7) 0.0395(8) 0.0083(6) 0.0075(6) 0.0074(5)
C7 0.0172(6) 0.0173(5) 0.0164(5) 0.0037(5) 0.0000(4) 0.0002(4)
C8 0.0197(6) 0.0180(6) 0.0223(6) 0.0071(5) 0.0030(4) 0.0053(5)
C9 0.0215(6) 0.0199(6) 0.0223(6) 0.0104(5) 0.0040(5) 0.0023(5)
C10 0.0175(6) 0.0178(6) 0.0164(5) 0.0045(5) -0.0006(4) 0.0004(4)
C11 0.0178(6) 0.0161(5) 0.0190(6) 0.0049(5) -0.0002(4) 0.0031(4)
C12 0.0183(6) 0.0179(6) 0.0170(5) 0.0063(5) 0.0012(4) -0.0002(4)
C13 0.0192(6) 0.0207(6) 0.0178(5) 0.0082(5) 0.0033(4) 0.0042(4)
C14 0.0172(6) 0.0211(6) 0.0189(6) 0.0076(5) 0.0051(4) 0.0074(4)
C15 0.0196(6) 0.0228(6) 0.0221(6) 0.0111(5) 0.0059(5) 0.0035(5)
C16 0.0241(7) 0.0276(7) 0.0228(6) 0.0099(6) 0.0079(5) 0.0071(5)
C17 0.0257(7) 0.0241(7) 0.0195(6) 0.0084(5) 0.0011(5) 0.0039(5)

loop_
_atom_type_symbol
_atom_type_description
_atom_type_scat_dispersion_real
_atom_type_scat_dispersion_imag
_atom_type_scat_source
C C 0.0181 0.0091 'International Tables Vol C Tables 4.2.6.8 and 6.1.1.4'
H H 0.0000 0.0000 'International Tables Vol C Tables 4.2.6.8 and 6.1.1.4'
B B 0.0090 0.0039 'International Tables Vol C Tables 4.2.6.8 and 6.1.1.4'
O O 0.0492 0.0322 'International Tables Vol C Tables 4.2.6.8 and 6.1.1.4'

loop_
_geom_angle_atom_site_label_1
_geom_angle_atom_site_label_2
_geom_angle_atom_site_label_3
_geom_angle
_geom_angle_site_symmetry_1
_geom_angle_site_symmetry_3
_geom_angle_publ_flag
B1 O2 C14 119.39(9) . . ?
B1 O3 C15 119.18(9) . . ?
O2 B1 O3 123.96(10) . . ?
O2 B1 C10 117.53(10) . . ?
O3 B1 C10 118.51(10) . . ?
O1 C1 C7 120.43(10) . . ?
O1 C1 C2 121.20(10) . . ?
C7 C1 C2 118.36(10) . . ?
C1 C2 C3 114.16(10) . . ?
C2 C3 C4 112.69(10) . . ?
C5 C4 C3 112.73(10) . . ?
C4 C5 C6 113.58(11) . . ?
C8 C7 C12 118.64(10) . . ?
C8 C7 C1 122.77(10) . . ?
C12 C7 C1 118.58(10) . . ?
C9 C8 C7 120.25(10) . . ?
C8 C9 C10 121.58(11) . . ?
C9 C10 C11 117.54(10) . . ?
C9 C10 B1 120.99(10) . . ?
C11 C10 B1 121.47(10) . . ?
C12 C11 C10 121.30(10) . . ?
C11 C12 C7 120.68(11) . . ?
C14 C13 C15 107.85(9) . . ?
C14 C13 C16 108.21(9) . . ?
C15 C13 C16 108.97(10) . . ?
C14 C13 C17 110.86(9) . . ?
C15 C13 C17 110.63(9) . . ?
C16 C13 C17 110.24(9) . . ?
O2 C14 C13 112.17(9) . . ?
O3 C15 C13 112.72(9) . . ?

loop_
_geom_bond_atom_site_label_1
_geom_bond_atom_site_label_2
_geom_bond_distance
_geom_bond_site_symmetry_2
_geom_bond_publ_flag
O1 C1 1.2169(14) . ?
O2 B1 1.3585(15) . ?
O2 C14 1.4458(13) . ?
O3 B1 1.3623(15) . ?
O3 C15 1.4428(13) . ?
B1 C10 1.5716(16) . ?
C1 C7 1.5030(15) . ?
C1 C2 1.5164(16) . ?
C2 C3 1.5172(15) . ?
C3 C4 1.5254(16) . ?
C4 C5 1.5219(15) . ?
C5 C6 1.5245(17) . ?
C7 C8 1.3969(16) . ?
C7 C12 1.3989(16) . ?
C8 C9 1.3881(16) . ?
C9 C10 1.4003(16) . ?
C10 C11 1.3998(16) . ?
C11 C12 1.3843(16) . ?
C13 C14 1.5243(15) . ?
C13 C15 1.5271(16) . ?
C13 C16 1.5276(15) . ?
C13 C17 1.5302(16) . ?

loop_
_cod_related_entry_id
_cod_related_entry_database
_cod_related_entry_code
1 ChemSpider 30658906
